data_1548835
loop_
_publ_author_name
'Zhang, Wei'
'Lun, Shichun'
'Wang, Shu-Huan'
'Jiang, Xing-Wu'
'Yang, Fan'
'Tang, Jie'
'Manson, Abigail L.'
'Earl, Ashlee M.'
'Gunosewoyo, Hendra'
'Bishai, William R.'
'Yu, Li-Fang'

_publ_section_title
;
 Identification of Novel Coumestan Derivatives as Polyketide Synthase 13
 Inhibitors against Mycobacterium tuberculosis.
;
_journal_name_full 'Journal of medicinal chemistry'
_journal_paper_doi 10.1021/acs.jmedchem.7b01319
_journal_year 2018
_chemical_formula_sum 'C23 H23 N O4'
_chemical_formula_weight 377.42
_chemical_name_systematic
; 
 ? 
;
_space_group_crystal_system monoclinic
_space_group_IT_number 14
_space_group_name_Hall '-P 2ybc'
_space_group_name_H-M_alt 'P 1 21/c 1'
_symmetry_space_group_name_Hall '-P 2ybc'
_symmetry_space_group_name_H-M 'P 1 21/c 1'
_atom_sites_solution_hydrogens geom
_audit_creation_method SHELXL-2013
_cell_angle_alpha 90
_cell_angle_beta 99.434(3)
_cell_angle_gamma 90
_cell_formula_units_Z 4
_cell_length_a 12.8609(17)
_cell_length_b 16.719(2)
_cell_length_c 8.9870(12)
_cell_measurement_reflns_used 1984
_cell_measurement_temperature 293(2)
_cell_measurement_theta_max 42.755
_cell_measurement_theta_min 5.201
_cell_volume 1906.3(4)
_computing_cell_refinement 'Bruker SMART'
_computing_data_collection 'Bruker SMART'
_computing_data_reduction 'Bruker SHELXTL'
_computing_molecular_graphics 'Bruker SHELXTL'
_computing_publication_material 'Bruker SHELXTL'
_computing_structure_refinement 'SHELXL-2013 (Sheldrick, 2013)'
_computing_structure_solution 'Bruker SHELXTL'
_diffrn_ambient_temperature 293(2)
_diffrn_measured_fraction_theta_full 0.998
_diffrn_measured_fraction_theta_max 0.998
_diffrn_measurement_device_type 'CCD area detector'
_diffrn_measurement_method 'phi and omega scans'
_diffrn_radiation_type MoK\a
_diffrn_radiation_wavelength 0.71073
_diffrn_reflns_av_R_equivalents 0.0435
_diffrn_reflns_av_unetI/netI 0.0445
_diffrn_reflns_Laue_measured_fraction_full 0.998
_diffrn_reflns_Laue_measured_fraction_max 0.998
_diffrn_reflns_limit_h_max 15
_diffrn_reflns_limit_h_min -13
_diffrn_reflns_limit_k_max 20
_diffrn_reflns_limit_k_min -19
_diffrn_reflns_limit_l_max 10
_diffrn_reflns_limit_l_min -10
_diffrn_reflns_number 10781
_diffrn_reflns_point_group_measured_fraction_full 0.998
_diffrn_reflns_point_group_measured_fraction_max 0.998
_diffrn_reflns_theta_full 25.242
_diffrn_reflns_theta_max 25.500
_diffrn_reflns_theta_min 1.605
_exptl_absorpt_coefficient_mu 0.090
_exptl_absorpt_correction_T_max 0.7456
_exptl_absorpt_correction_T_min 0.6696
_exptl_absorpt_correction_type multi-scan
_exptl_absorpt_process_details sadabs
_exptl_crystal_colour colorless
_exptl_crystal_density_diffrn 1.315
_exptl_crystal_description prismatic
_exptl_crystal_F_000 800
_exptl_crystal_size_max 0.220
_exptl_crystal_size_mid 0.170
_exptl_crystal_size_min 0.120
_refine_diff_density_max 0.216
_refine_diff_density_min -0.191
_refine_diff_density_rms 0.037
_refine_ls_extinction_method none
_refine_ls_goodness_of_fit_ref 1.048
_refine_ls_hydrogen_treatment constr
_refine_ls_matrix_type full
_refine_ls_number_parameters 273
_refine_ls_number_reflns 3545
_refine_ls_number_restraints 48
_refine_ls_restrained_S_all 1.058
_refine_ls_R_factor_all 0.0802
_refine_ls_R_factor_gt 0.0531
_refine_ls_shift/su_max 0.004
_refine_ls_shift/su_mean 0.000
_refine_ls_structure_factor_coef Fsqd
_refine_ls_weighting_details 'w=1/[\s^2^(Fo^2^)+(0.0628P)^2^+0.3999P] where P=(Fo^2^+2Fc^2^)/3'
_refine_ls_weighting_scheme calc
_refine_ls_wR_factor_gt 0.1273
_refine_ls_wR_factor_ref 0.1439
_reflns_Friedel_coverage 0.000
_reflns_number_gt 2455
_reflns_number_total 3545
_reflns_threshold_expression 'I > 2\s(I)'
_cod_data_source_file jm7b01319_si_002.cif
_cod_data_source_block cd15355
_cod_original_cell_volume 1906.2(4)
_cod_database_code 1548835
_shelx_space_group_comment
; 
The symmetry employed for this shelxl refinement is uniquely defined 
by the following loop, which should always be used as a source of 
symmetry information in preference to the above space-group names. 
They are only intended as comments. 
;
_shelx_estimated_absorpt_t_min 0.980
_shelx_estimated_absorpt_t_max 0.989
_shelxl_version_number 2013-4

loop_
_space_group_symop_operation_xyz
'x, y, z'
'-x, y+1/2, -z+1/2'
'-x, -y, -z'
'x, -y-1/2, z-1/2'

loop_
_atom_site_label
_atom_site_type_symbol
_atom_site_fract_x
_atom_site_fract_y
_atom_site_fract_z
_atom_site_U_iso_or_equiv
_atom_site_adp_type
_atom_site_occupancy
_atom_site_site_symmetry_order
_atom_site_calc_flag
_atom_site_refinement_flags_posn
_atom_site_refinement_flags_adp
_atom_site_refinement_flags_occupancy
_atom_site_disorder_assembly
_atom_site_disorder_group
N1 N 0.38127(14) 0.78843(11) 0.3357(2) 0.0522(5) Uani 1 1 d . . . . .
O1 O 0.38963(11) 1.04266(8) 0.81254(15) 0.0493(4) Uani 1 1 d . . . . .
O2 O 0.55116(12) 0.81441(9) 0.4841(2) 0.0656(5) Uani 1 1 d . . . . .
O3 O 0.11808(13) 0.94095(11) 0.4890(2) 0.0807(6) Uani 1 1 d . . . . .
O4 O 0.17379(14) 1.05172(14) 0.3959(2) 0.0929(7) Uani 1 1 d . U . . .
C1 C 0.29077(15) 1.05311(12) 0.7290(2) 0.0447(5) Uani 1 1 d . . . . .
C2 C 0.27546(14) 1.00179(12) 0.6111(2) 0.0414(5) Uani 1 1 d . . . . .
C3 C 0.37072(14) 0.95607(11) 0.6165(2) 0.0399(5) Uani 1 1 d . . . . .
C4 C 0.43791(15) 0.98405(12) 0.7415(2) 0.0435(5) Uani 1 1 d . . . . .
C5 C 0.53971(16) 0.95686(13) 0.7843(2) 0.0535(6) Uani 1 1 d . . . . .
H5 H 0.5828 0.9761 0.8701 0.064 Uiso 1 1 calc R U . . .
C6 C 0.57393(17) 0.90012(13) 0.6940(3) 0.0556(6) Uani 1 1 d . . . . .
H6 H 0.6424 0.8806 0.7179 0.067 Uiso 1 1 calc R U . . .
C7 C 0.50820(16) 0.87090(12) 0.5667(2) 0.0488(5) Uani 1 1 d . . . . .
C8 C 0.40456(15) 0.89607(12) 0.5263(2) 0.0432(5) Uani 1 1 d . . . . .
C9 C 0.33504(17) 0.85955(13) 0.3920(2) 0.0518(5) Uani 1 1 d . . . . .
H9A H 0.2677 0.8456 0.4201 0.062 Uiso 1 1 calc R U . . .
H9B H 0.3221 0.8989 0.3118 0.062 Uiso 1 1 calc R U . . .
C10 C 0.49051(19) 0.80215(15) 0.3357(3) 0.0645(7) Uani 1 1 d . . . . .
H10A H 0.4982 0.8488 0.2743 0.077 Uiso 1 1 calc R U . . .
H10B H 0.5194 0.7567 0.2892 0.077 Uiso 1 1 calc R U . . .
C11 C 0.36153(17) 0.71431(13) 0.4125(3) 0.0566(6) Uani 1 1 d . . . . .
H11A H 0.3710 0.7241 0.5203 0.068 Uiso 1 1 calc R U . . .
H11B H 0.4130 0.6746 0.3944 0.068 Uiso 1 1 calc R U . . .
C12 C 0.25342(19) 0.68176(15) 0.3616(3) 0.0657(7) Uani 1 1 d . . . . .
H12 H 0.2305 0.6804 0.2521 0.079 Uiso 1 1 calc R U . . .
C13 C 0.1691(2) 0.6947(2) 0.4512(5) 0.1064(11) Uani 1 1 d . . . . .
H13A H 0.1863 0.7247 0.5444 0.128 Uiso 1 1 calc R U . . .
H13B H 0.0982 0.7030 0.3973 0.128 Uiso 1 1 calc R U . . .
C14 C 0.2146(2) 0.61548(17) 0.4457(3) 0.0801(8) Uani 1 1 d . . . . .
H14A H 0.1721 0.5746 0.3882 0.096 Uiso 1 1 calc R U . . .
H14B H 0.2602 0.5963 0.5353 0.096 Uiso 1 1 calc R U . . .
C15 C 0.22601(17) 1.11441(12) 0.7845(2) 0.0499(5) Uani 1 1 d . . . . .
C16 C 0.2710(2) 1.17196(15) 0.8861(3) 0.0664(7) Uani 1 1 d . . . . .
H16 H 0.3434 1.1717 0.9190 0.080 Uiso 1 1 calc R U . . .
C17 C 0.2096(2) 1.22930(17) 0.9387(4) 0.0856(9) Uani 1 1 d . . . . .
H17 H 0.2408 1.2677 1.0066 0.103 Uiso 1 1 calc R U . . .
C18 C 0.1030(2) 1.23017(17) 0.8917(4) 0.0862(9) Uani 1 1 d . . . . .
H18 H 0.0616 1.2685 0.9291 0.103 Uiso 1 1 calc R U . . .
C19 C 0.0570(2) 1.17467(15) 0.7898(3) 0.0753(8) Uani 1 1 d . . . . .
H19 H -0.0154 1.1756 0.7571 0.090 Uiso 1 1 calc R U . . .
C20 C 0.11787(18) 1.11751(14) 0.7358(3) 0.0600(6) Uani 1 1 d . . . . .
H20 H 0.0862 1.0803 0.6657 0.072 Uiso 1 1 calc R U . . .
C21 C 0.18030(16) 0.99393(14) 0.4940(2) 0.0489(5) Uani 1 1 d . . . . .
C22 C 0.0827(7) 1.0703(5) 0.2790(9) 0.0904(15) Uani 0.5 1 d . U P A 1
H22A H 0.0182 1.0484 0.3049 0.108 Uiso 0.5 1 calc R U P A 1
H22B H 0.0745 1.1276 0.2645 0.108 Uiso 0.5 1 calc R U P A 1
C23 C 0.1081(6) 1.0341(5) 0.1530(9) 0.0962(19) Uani 0.5 1 d . U P A 1
H23A H 0.1727 1.0563 0.1307 0.144 Uiso 0.5 1 calc R U P A 1
H23B H 0.0527 1.0430 0.0692 0.144 Uiso 0.5 1 calc R U P A 1
H23C H 0.1168 0.9777 0.1708 0.144 Uiso 0.5 1 calc R U P A 1
C22' C 0.0858(7) 1.0304(5) 0.2670(10) 0.0908(15) Uani 0.5 1 d . U P A 2
H22C H 0.0871 0.9739 0.2427 0.109 Uiso 0.5 1 calc R U P A 2
H22D H 0.0173 1.0438 0.2916 0.109 Uiso 0.5 1 calc R U P A 2
C23' C 0.1111(6) 1.0815(5) 0.1373(8) 0.0875(18) Uani 0.5 1 d . U P A 2
H23D H 0.1248 1.1354 0.1715 0.131 Uiso 0.5 1 calc R U P A 2
H23E H 0.0523 1.0809 0.0563 0.131 Uiso 0.5 1 calc R U P A 2
H23F H 0.1722 1.0604 0.1023 0.131 Uiso 0.5 1 calc R U P A 2

loop_
_atom_site_aniso_label
_atom_site_aniso_U_11
_atom_site_aniso_U_22
_atom_site_aniso_U_33
_atom_site_aniso_U_23
_atom_site_aniso_U_13
_atom_site_aniso_U_12
N1 0.0552(11) 0.0490(11) 0.0547(11) -0.0068(8) 0.0157(8) -0.0020(8)
O1 0.0483(8) 0.0517(9) 0.0452(8) -0.0057(7) -0.0007(6) -0.0070(7)
O2 0.0481(9) 0.0615(10) 0.0892(12) -0.0133(9) 0.0166(8) 0.0048(8)
O3 0.0561(10) 0.0711(12) 0.1060(15) -0.0060(10) -0.0132(10) -0.0170(9)
O4 0.0602(10) 0.1429(18) 0.0669(11) 0.0444(12) -0.0153(8) -0.0245(11)
C1 0.0424(11) 0.0452(12) 0.0458(11) 0.0004(9) 0.0053(9) -0.0074(9)
C2 0.0419(11) 0.0407(11) 0.0411(11) 0.0007(9) 0.0055(8) -0.0059(9)
C3 0.0391(11) 0.0385(11) 0.0413(10) 0.0052(9) 0.0042(8) -0.0046(8)
C4 0.0441(11) 0.0415(11) 0.0433(11) 0.0009(9) 0.0025(9) -0.0066(9)
C5 0.0461(12) 0.0544(13) 0.0551(13) 0.0030(11) -0.0059(10) -0.0107(10)
C6 0.0382(11) 0.0538(13) 0.0720(15) 0.0068(12) 0.0007(10) -0.0024(10)
C7 0.0420(12) 0.0451(12) 0.0602(13) 0.0027(10) 0.0108(10) -0.0027(9)
C8 0.0413(11) 0.0432(11) 0.0449(11) 0.0042(9) 0.0062(9) -0.0026(9)
C9 0.0556(13) 0.0504(13) 0.0476(12) -0.0035(10) 0.0031(10) 0.0027(10)
C10 0.0677(16) 0.0640(15) 0.0666(16) -0.0119(12) 0.0254(12) -0.0054(12)
C11 0.0547(14) 0.0505(13) 0.0648(14) -0.0017(11) 0.0103(11) 0.0022(11)
C12 0.0694(16) 0.0656(16) 0.0609(15) -0.0025(12) 0.0071(12) -0.0097(13)
C13 0.071(2) 0.100(3) 0.154(3) -0.026(2) 0.036(2) -0.0106(18)
C14 0.0822(19) 0.0703(18) 0.088(2) 0.0036(15) 0.0139(15) -0.0174(15)
C15 0.0531(13) 0.0454(12) 0.0527(12) -0.0050(10) 0.0133(10) -0.0080(10)
C16 0.0608(15) 0.0627(15) 0.0777(17) -0.0240(13) 0.0173(12) -0.0104(12)
C17 0.0768(19) 0.0733(19) 0.110(2) -0.0413(17) 0.0246(17) -0.0142(15)
C18 0.080(2) 0.0645(17) 0.121(2) -0.0309(17) 0.0361(18) 0.0018(15)
C19 0.0575(15) 0.0672(17) 0.103(2) -0.0141(16) 0.0197(14) 0.0023(13)
C20 0.0545(14) 0.0562(14) 0.0687(15) -0.0112(12) 0.0085(11) -0.0049(11)
C21 0.0398(11) 0.0581(13) 0.0485(12) -0.0071(11) 0.0061(9) 0.0020(11)
C22 0.067(2) 0.129(3) 0.066(2) 0.032(3) -0.0147(19) -0.015(3)
C23 0.083(3) 0.133(5) 0.066(3) 0.015(4) -0.007(3) -0.014(4)
C22' 0.066(2) 0.134(3) 0.063(2) 0.040(3) -0.0183(19) -0.025(3)
C23' 0.082(3) 0.114(4) 0.059(3) 0.038(3) -0.012(2) -0.016(4)

loop_
_atom_type_symbol
_atom_type_description
_atom_type_scat_dispersion_real
_atom_type_scat_dispersion_imag
_atom_type_scat_source
C C 0.0033 0.0016 'International Tables Vol C Tables 4.2.6.8 and 6.1.1.4'
H H 0.0000 0.0000 'International Tables Vol C Tables 4.2.6.8 and 6.1.1.4'
N N 0.0061 0.0033 'International Tables Vol C Tables 4.2.6.8 and 6.1.1.4'
O O 0.0106 0.0060 'International Tables Vol C Tables 4.2.6.8 and 6.1.1.4'

loop_
_geom_angle_atom_site_label_1
_geom_angle_atom_site_label_2
_geom_angle_atom_site_label_3
_geom_angle
C10 N1 C9 109.11(17)
C10 N1 C11 112.62(18)
C9 N1 C11 114.58(17)
C4 O1 C1 106.54(15)
C7 O2 C10 113.12(17)
C21 O4 C22 126.6(4)
C21 O4 C22' 107.4(3)
C2 C1 O1 110.44(17)
C2 C1 C15 134.05(19)
O1 C1 C15 115.52(17)
C1 C2 C3 107.28(17)
C1 C2 C21 127.53(18)
C3 C2 C21 125.18(17)
C4 C3 C8 119.98(18)
C4 C3 C2 105.26(17)
C8 C3 C2 134.75(17)
O1 C4 C5 125.90(18)
O1 C4 C3 110.47(17)
C5 C4 C3 123.62(19)
C6 C5 C4 116.50(19)
C6 C5 H5 121.8
C4 C5 H5 121.8
C5 C6 C7 121.3(2)
C5 C6 H6 119.4
C7 C6 H6 119.4
O2 C7 C8 121.46(19)
O2 C7 C6 116.19(19)
C8 C7 C6 122.3(2)
C7 C8 C3 116.20(18)
C7 C8 C9 120.27(19)
C3 C8 C9 123.53(17)
N1 C9 C8 112.71(17)
N1 C9 H9A 109.0
C8 C9 H9A 109.0
N1 C9 H9B 109.0
C8 C9 H9B 109.0
H9A C9 H9B 107.8
N1 C10 O2 113.99(18)
N1 C10 H10A 108.8
O2 C10 H10A 108.8
N1 C10 H10B 108.8
O2 C10 H10B 108.8
H10A C10 H10B 107.7
N1 C11 C12 112.94(19)
N1 C11 H11A 109.0
C12 C11 H11A 109.0
N1 C11 H11B 109.0
C12 C11 H11B 109.0
H11A C11 H11B 107.8
C13 C12 C14 59.12(19)
C13 C12 C11 120.8(2)
C14 C12 C11 119.6(2)
C13 C12 H12 115.3
C14 C12 H12 115.3
C11 C12 H12 115.3
C14 C13 C12 60.59(19)
C14 C13 H13A 117.7
C12 C13 H13A 117.7
C14 C13 H13B 117.7
C12 C13 H13B 117.7
H13A C13 H13B 114.8
C13 C14 C12 60.3(2)
C13 C14 H14A 117.7
C12 C14 H14A 117.7
C13 C14 H14B 117.7
C12 C14 H14B 117.7
H14A C14 H14B 114.9
C16 C15 C20 118.0(2)
C16 C15 C1 120.9(2)
C20 C15 C1 121.13(19)
C17 C16 C15 120.7(2)
C17 C16 H16 119.7
C15 C16 H16 119.7
C18 C17 C16 120.3(2)
C18 C17 H17 119.8
C16 C17 H17 119.8
C17 C18 C19 120.1(2)
C17 C18 H18 120.0
C19 C18 H18 120.0
C18 C19 C20 120.0(2)
C18 C19 H19 120.0
C20 C19 H19 120.0
C19 C20 C15 120.9(2)
C19 C20 H20 119.5
C15 C20 H20 119.5
O3 C21 O4 124.0(2)
O3 C21 C2 124.4(2)
O4 C21 C2 111.64(19)
C23 C22 O4 103.1(7)
C23 C22 H22A 111.1
O4 C22 H22A 111.1
C23 C22 H22B 111.1
O4 C22 H22B 111.1
H22A C22 H22B 109.1
C22 C23 H23A 109.5
C22 C23 H23B 109.5
H23A C23 H23B 109.5
C22 C23 H23C 109.5
H23A C23 H23C 109.5
H23B C23 H23C 109.5
C23' C22' O4 103.0(6)
C23' C22' H22C 111.2
O4 C22' H22C 111.2
C23' C22' H22D 111.2
O4 C22' H22D 111.2
H22C C22' H22D 109.1
C22' C23' H23D 109.5
C22' C23' H23E 109.5
H23D C23' H23E 109.5
C22' C23' H23F 109.5
H23D C23' H23F 109.5
H23E C23' H23F 109.5

loop_
_geom_bond_atom_site_label_1
_geom_bond_atom_site_label_2
_geom_bond_distance
N1 C10 1.424(3)
N1 C9 1.457(3)
N1 C11 1.461(3)
O1 C4 1.373(2)
O1 C1 1.377(2)
O2 C7 1.372(2)
O2 C10 1.445(3)
O3 C21 1.190(3)
O4 C21 1.301(3)
O4 C22 1.473(8)
O4 C22' 1.524(8)
C1 C2 1.353(3)
C1 C15 1.459(3)
C2 C3 1.438(3)
C2 C21 1.483(3)
C3 C4 1.382(3)
C3 C8 1.403(3)
C4 C5 1.380(3)
C5 C6 1.367(3)
C5 H5 0.9300
C6 C7 1.395(3)
C6 H6 0.9300
C7 C8 1.388(3)
C8 C9 1.509(3)
C9 H9A 0.9700
C9 H9B 0.9700
C10 H10A 0.9700
C10 H10B 0.9700
C11 C12 1.493(3)
C11 H11A 0.9700
C11 H11B 0.9700
C12 C13 1.469(4)
C12 C14 1.473(4)
C12 H12 0.9800
C13 C14 1.452(4)
C13 H13A 0.9700
C13 H13B 0.9700
C14 H14A 0.9700
C14 H14B 0.9700
C15 C16 1.386(3)
C15 C20 1.389(3)
C16 C17 1.374(4)
C16 H16 0.9300
C17 C18 1.368(4)
C17 H17 0.9300
C18 C19 1.368(4)
C18 H18 0.9300
C19 C20 1.373(3)
C19 H19 0.9300
C20 H20 0.9300
C22 C23 1.370(13)
C22 H22A 0.9700
C22 H22B 0.9700
C23 H23A 0.9600
C23 H23B 0.9600
C23 H23C 0.9600
C22' C23' 1.523(10)
C22' H22C 0.9700
C22' H22D 0.9700
C23' H23D 0.9600
C23' H23E 0.9600
C23' H23F 0.9600

loop_
_geom_hbond_atom_site_label_D
_geom_hbond_atom_site_label_H
_geom_hbond_atom_site_label_A
_geom_hbond_distance_DH
_geom_hbond_distance_HA
_geom_hbond_distance_DA
_geom_hbond_angle_DHA
_geom_hbond_site_symmetry_A
C10 H10A O1 0.97 2.52 3.400(3) 150.7 3_676
C9 H9A O3 0.97 2.65 3.346(3) 129.0 .
C9 H9A O3 0.97 2.65 3.346(3) 129.0 .
C10 H10A O1 0.97 2.52 3.400(3) 150.7 3_676

loop_
_geom_torsion_atom_site_label_1
_geom_torsion_atom_site_label_2
_geom_torsion_atom_site_label_3
_geom_torsion_atom_site_label_4
_geom_torsion
C4 O1 C1 C2 1.4(2)
C4 O1 C1 C15 -179.11(16)
O1 C1 C2 C3 -1.0(2)
C15 C1 C2 C3 179.6(2)
O1 C1 C2 C21 -179.67(18)
C15 C1 C2 C21 1.0(4)
C1 C2 C3 C4 0.3(2)
C21 C2 C3 C4 178.92(19)
C1 C2 C3 C8 -178.4(2)
C21 C2 C3 C8 0.2(3)
C1 O1 C4 C5 177.48(19)
C1 O1 C4 C3 -1.2(2)
C8 C3 C4 O1 179.56(16)
C2 C3 C4 O1 0.6(2)
C8 C3 C4 C5 0.8(3)
C2 C3 C4 C5 -178.14(19)
O1 C4 C5 C6 -177.41(19)
C3 C4 C5 C6 1.1(3)
C4 C5 C6 C7 -0.8(3)
C10 O2 C7 C8 16.3(3)
C10 O2 C7 C6 -164.81(19)
C5 C6 C7 O2 179.7(2)
C5 C6 C7 C8 -1.5(3)
O2 C7 C8 C3 -177.86(18)
C6 C7 C8 C3 3.3(3)
O2 C7 C8 C9 1.9(3)
C6 C7 C8 C9 -176.90(19)
C4 C3 C8 C7 -2.9(3)
C2 C3 C8 C7 175.6(2)
C4 C3 C8 C9 177.27(18)
C2 C3 C8 C9 -4.2(3)
C10 N1 C9 C8 -42.1(2)
C11 N1 C9 C8 85.2(2)
C7 C8 C9 N1 11.5(3)
C3 C8 C9 N1 -168.67(18)
C9 N1 C10 O2 63.9(2)
C11 N1 C10 O2 -64.5(2)
C7 O2 C10 N1 -50.6(3)
C10 N1 C11 C12 -156.3(2)
C9 N1 C11 C12 78.2(2)
N1 C11 C12 C13 -99.9(3)
N1 C11 C12 C14 -169.5(2)
C11 C12 C13 C14 -108.2(3)
C11 C12 C14 C13 110.3(3)
C2 C1 C15 C16 -163.4(2)
O1 C1 C15 C16 17.2(3)
C2 C1 C15 C20 15.8(4)
O1 C1 C15 C20 -163.54(19)
C20 C15 C16 C17 1.1(4)
C1 C15 C16 C17 -179.6(2)
C15 C16 C17 C18 0.2(4)
C16 C17 C18 C19 -1.2(5)
C17 C18 C19 C20 0.7(5)
C18 C19 C20 C15 0.7(4)
C16 C15 C20 C19 -1.6(4)
C1 C15 C20 C19 179.1(2)
C22 O4 C21 O3 11.0(6)
C22' O4 C21 O3 -9.1(5)
C22 O4 C21 C2 -169.8(5)
C22' O4 C21 C2 170.1(4)
C1 C2 C21 O3 -104.9(3)
C3 C2 C21 O3 76.7(3)
C1 C2 C21 O4 75.9(3)
C3 C2 C21 O4 -102.5(2)
C21 O4 C22 C23 -97.2(7)
C22' O4 C22 C23 -49.1(12)
C21 O4 C22' C23' -159.3(6)
C22 O4 C22' C23' 59.5(12)
